data_1542293
loop_
_publ_author_name
'Zhu, Zhengbo'
'Seidel, Daniel'

_publ_section_title
;
 An Ugi Reaction Incorporating a Redox-Neutral Amine C-H Functionalization
 Step.
;
_journal_issue 4
_journal_name_full 'Organic letters'
_journal_page_first 631
_journal_page_last 633
_journal_paper_doi 10.1021/acs.orglett.5b03529
_journal_volume 18
_journal_year 2016
_chemical_formula_sum 'C24 H30 N2 O2'
_chemical_formula_weight 378.50
_chemical_name_systematic
; 
 ? 
;
_space_group_crystal_system triclinic
_space_group_IT_number 2
_space_group_name_Hall '-P 1'
_space_group_name_H-M_alt 'P -1'
_symmetry_space_group_name_Hall '-P 1'
_symmetry_space_group_name_H-M 'P -1'
_atom_sites_solution_hydrogens mixed
_audit_creation_method SHELXL-2013
_cell_angle_alpha 101.5633(9)
_cell_angle_beta 96.6362(9)
_cell_angle_gamma 110.4237(8)
_cell_formula_units_Z 2
_cell_length_a 8.7210(4)
_cell_length_b 11.0214(5)
_cell_length_c 11.5267(5)
_cell_measurement_reflns_used 9178
_cell_measurement_temperature 100(2)
_cell_measurement_theta_max 32.62
_cell_measurement_theta_min 2.37
_cell_volume 996.22(8)
_computing_cell_refinement 'Bruker SAINT'
_computing_data_collection 'Bruker APEX2'
_computing_data_reduction 'Bruker SAINT'
_computing_molecular_graphics 'Bruker SHELXTL'
_computing_publication_material 'Bruker SHELXTL'
_computing_structure_refinement 'SHELXL-2013 (Sheldrick, 2013)'
_computing_structure_solution 'SHELXS-97 (Sheldrick 2008)'
_diffrn_ambient_temperature 100(2)
_diffrn_measured_fraction_theta_full 1.000
_diffrn_measured_fraction_theta_max 0.987
_diffrn_measurement_device_type 'Bruker APEX-II CCD'
_diffrn_measurement_method '\f and \w scans'
_diffrn_radiation_type MoK\a
_diffrn_radiation_wavelength 0.71073
_diffrn_reflns_av_R_equivalents 0.0185
_diffrn_reflns_av_unetI/netI 0.0265
_diffrn_reflns_laue_measured_fraction_full 1.000
_diffrn_reflns_laue_measured_fraction_max 0.987
_diffrn_reflns_limit_h_max 13
_diffrn_reflns_limit_h_min -13
_diffrn_reflns_limit_k_max 16
_diffrn_reflns_limit_k_min -16
_diffrn_reflns_limit_l_max 17
_diffrn_reflns_limit_l_min -17
_diffrn_reflns_number 13833
_diffrn_reflns_point_group_measured_fraction_full 1.000
_diffrn_reflns_point_group_measured_fraction_max 0.987
_diffrn_reflns_theta_full 25.242
_diffrn_reflns_theta_max 32.030
_diffrn_reflns_theta_min 1.841
_exptl_absorpt_coefficient_mu 0.080
_exptl_absorpt_correction_T_max 0.7464
_exptl_absorpt_correction_T_min 0.7015
_exptl_absorpt_correction_type multi-scan
_exptl_absorpt_process_details 'Bruker SAINT (SADABS)'
_exptl_crystal_colour colourless
_exptl_crystal_density_diffrn 1.262
_exptl_crystal_description lathe
_exptl_crystal_F_000 408
_exptl_crystal_size_max 0.510
_exptl_crystal_size_mid 0.370
_exptl_crystal_size_min 0.280
_refine_diff_density_max 0.446
_refine_diff_density_min -0.249
_refine_diff_density_rms 0.063
_refine_ls_extinction_method none
_refine_ls_goodness_of_fit_ref 1.002
_refine_ls_hydrogen_treatment mixed
_refine_ls_matrix_type full
_refine_ls_number_parameters 257
_refine_ls_number_reflns 6845
_refine_ls_number_restraints 0
_refine_ls_restrained_S_all 1.002
_refine_ls_R_factor_all 0.0487
_refine_ls_R_factor_gt 0.0428
_refine_ls_shift/su_max 0.001
_refine_ls_shift/su_mean 0.000
_refine_ls_structure_factor_coef Fsqd
_refine_ls_weighting_details 'w=1/[\s^2^(Fo^2^)+(0.0680P)^2^+0.2300P] where P=(Fo^2^+2Fc^2^)/3'
_refine_ls_weighting_scheme calc
_refine_ls_wR_factor_gt 0.1120
_refine_ls_wR_factor_ref 0.1172
_reflns_Friedel_coverage 0.000
_reflns_number_gt 5961
_reflns_number_total 6845
_reflns_threshold_expression 'I > 2\s(I)'
_cod_data_source_file ol5b03529_si_002.cif
_cod_data_source_block zz-1_P-1
_cod_depositor_comments 'Adding full bibliography for 1542293.cif.'
_cod_database_code 1542293
_shelx_space_group_comment
; 
The symmetry employed for this shelxl refinement is uniquely defined 
by the following loop, which should always be used as a source of 
symmetry information in preference to the above space-group names. 
They are only intended as comments. 
;
_shelx_estimated_absorpt_t_min 0.960
_shelx_estimated_absorpt_t_max 0.978
_shelxl_version_number 2013-4

loop_
_space_group_symop_operation_xyz
'x, y, z'
'-x, -y, -z'

loop_
_atom_site_label
_atom_site_type_symbol
_atom_site_fract_x
_atom_site_fract_y
_atom_site_fract_z
_atom_site_U_iso_or_equiv
_atom_site_adp_type
_atom_site_occupancy
_atom_site_site_symmetry_order
_atom_site_calc_flag
_atom_site_refinement_flags_posn
_atom_site_refinement_flags_adp
O1 O 0.25079(8) 0.28738(6) 0.01289(6) 0.01938(13) Uani 1 1 d . .
O2 O 1.07588(7) 0.91543(6) 0.63754(6) 0.02026(13) Uani 1 1 d . .
N1 N 0.65158(8) 0.78397(6) 0.48271(6) 0.01299(12) Uani 1 1 d . .
N2 N 0.86460(8) 0.71804(7) 0.62360(6) 0.01421(13) Uani 1 1 d . .
H2N H 0.7553(16) 0.6747(13) 0.5993(11) 0.021 Uiso 1 1 d . U
C1 C 0.79317(9) 0.89567(7) 0.56735(7) 0.01317(13) Uani 1 1 d . .
H1 H 0.8444 0.9640 0.5230 0.016 Uiso 1 1 calc R U
C2 C 0.74138(10) 0.96364(7) 0.67619(7) 0.01385(14) Uani 1 1 d . .
C3 C 0.86524(10) 1.06707(8) 0.76700(8) 0.01750(15) Uani 1 1 d . .
H3 H 0.9786 1.0947 0.7587 0.021 Uiso 1 1 calc R U
C4 C 0.82437(11) 1.12975(8) 0.86910(8) 0.02023(16) Uani 1 1 d . .
H4 H 0.9094 1.1996 0.9303 0.024 Uiso 1 1 calc R U
C5 C 0.65818(12) 1.08964(9) 0.88132(8) 0.02048(16) Uani 1 1 d . .
H5 H 0.6299 1.1301 0.9521 0.025 Uiso 1 1 calc R U
C6 C 0.53402(11) 0.99042(8) 0.78980(8) 0.01826(15) Uani 1 1 d . .
H6 H 0.4205 0.9653 0.7974 0.022 Uiso 1 1 calc R U
C7 C 0.57381(10) 0.92690(8) 0.68637(7) 0.01435(14) Uani 1 1 d . .
C8 C 0.43813(10) 0.82521(8) 0.58413(7) 0.01563(14) Uani 1 1 d . .
H8A H 0.3406 0.8515 0.5756 0.019 Uiso 1 1 calc R U
H8B H 0.4016 0.7364 0.6021 0.019 Uiso 1 1 calc R U
C9 C 0.50208(10) 0.81633(8) 0.46700(7) 0.01479(14) Uani 1 1 d . .
H9A H 0.4146 0.7460 0.4008 0.018 Uiso 1 1 calc R U
H9B H 0.5298 0.9029 0.4452 0.018 Uiso 1 1 calc R U
C10 C 0.70200(10) 0.75420(8) 0.36533(7) 0.01540(14) Uani 1 1 d . .
H10A H 0.8109 0.7447 0.3797 0.018 Uiso 1 1 calc R U
H10B H 0.7173 0.8308 0.3291 0.018 Uiso 1 1 calc R U
C11 C 0.57679(10) 0.62850(8) 0.27700(7) 0.01402(14) Uani 1 1 d . .
C12 C 0.48448(11) 0.63531(8) 0.17286(8) 0.01766(15) Uani 1 1 d . .
H12 H 0.4968 0.7205 0.1602 0.021 Uiso 1 1 calc R U
C13 C 0.37540(11) 0.52044(9) 0.08768(8) 0.01878(16) Uani 1 1 d . .
H13 H 0.3129 0.5274 0.0179 0.023 Uiso 1 1 calc R U
C14 C 0.35709(10) 0.39461(8) 0.10407(7) 0.01497(14) Uani 1 1 d . .
C15 C 0.44454(10) 0.38496(8) 0.20874(7) 0.01513(14) Uani 1 1 d . .
H15 H 0.4306 0.2997 0.2220 0.018 Uiso 1 1 calc R U
C16 C 0.55303(10) 0.50225(8) 0.29390(7) 0.01530(14) Uani 1 1 d . .
H16 H 0.6122 0.4955 0.3653 0.018 Uiso 1 1 calc R U
C17 C 0.24306(13) 0.15818(9) 0.02101(9) 0.02471(18) Uani 1 1 d . .
H17A H 0.3552 0.1563 0.0270 0.037 Uiso 1 1 calc R U
H17B H 0.1686 0.0904 -0.0513 0.037 Uiso 1 1 calc R U
H17C H 0.2000 0.1389 0.0929 0.037 Uiso 1 1 calc R U
C18 C 0.92609(10) 0.84418(8) 0.61243(7) 0.01391(14) Uani 1 1 d . .
C19 C 0.96918(9) 0.64926(7) 0.66278(7) 0.01307(13) Uani 1 1 d . .
H19 H 1.0642 0.6663 0.6192 0.016 Uiso 1 1 calc R U
C20 C 1.04068(10) 0.69942(8) 0.79871(7) 0.01618(15) Uani 1 1 d . .
H20A H 0.9482 0.6883 0.8432 0.019 Uiso 1 1 calc R U
H20B H 1.1122 0.7960 0.8192 0.019 Uiso 1 1 calc R U
C21 C 1.14357(11) 0.62155(9) 0.83735(8) 0.02081(17) Uani 1 1 d . .
H21A H 1.1841 0.6526 0.9261 0.025 Uiso 1 1 calc R U
H21B H 1.2423 0.6402 0.7989 0.025 Uiso 1 1 calc R U
C22 C 1.04130(12) 0.47041(9) 0.80182(8) 0.02054(16) Uani 1 1 d . .
H22A H 1.1138 0.4230 0.8232 0.025 Uiso 1 1 calc R U
H22B H 0.9500 0.4503 0.8475 0.025 Uiso 1 1 calc R U
C23 C 0.96730(11) 0.42035(8) 0.66633(8) 0.01743(15) Uani 1 1 d . .
H23A H 0.8947 0.3240 0.6465 0.021 Uiso 1 1 calc R U
H23B H 1.0587 0.4300 0.6209 0.021 Uiso 1 1 calc R U
C24 C 0.86539(10) 0.49884(8) 0.62759(7) 0.01541(14) Uani 1 1 d . .
H24A H 0.8245 0.4677 0.5389 0.018 Uiso 1 1 calc R U
H24B H 0.7669 0.4811 0.6663 0.018 Uiso 1 1 calc R U

loop_
_atom_site_aniso_label
_atom_site_aniso_U_11
_atom_site_aniso_U_22
_atom_site_aniso_U_33
_atom_site_aniso_U_23
_atom_site_aniso_U_13
_atom_site_aniso_U_12
O1 0.0212(3) 0.0157(3) 0.0175(3) 0.0013(2) -0.0010(2) 0.0058(2)
O2 0.0116(3) 0.0166(3) 0.0311(3) 0.0087(2) 0.0028(2) 0.0028(2)
N1 0.0115(3) 0.0118(3) 0.0150(3) 0.0024(2) 0.0020(2) 0.0045(2)
N2 0.0104(3) 0.0123(3) 0.0200(3) 0.0058(2) 0.0016(2) 0.0039(2)
C1 0.0121(3) 0.0105(3) 0.0163(3) 0.0037(2) 0.0022(2) 0.0037(2)
C2 0.0146(3) 0.0106(3) 0.0161(3) 0.0039(2) 0.0020(3) 0.0047(3)
C3 0.0158(3) 0.0140(3) 0.0198(4) 0.0025(3) 0.0009(3) 0.0042(3)
C4 0.0215(4) 0.0154(3) 0.0197(4) 0.0000(3) -0.0002(3) 0.0061(3)
C5 0.0242(4) 0.0182(4) 0.0192(4) 0.0010(3) 0.0041(3) 0.0104(3)
C6 0.0184(4) 0.0166(3) 0.0205(4) 0.0030(3) 0.0050(3) 0.0083(3)
C7 0.0144(3) 0.0114(3) 0.0171(3) 0.0037(3) 0.0022(3) 0.0051(3)
C8 0.0125(3) 0.0142(3) 0.0189(3) 0.0025(3) 0.0028(3) 0.0046(3)
C9 0.0132(3) 0.0138(3) 0.0175(3) 0.0033(3) 0.0012(3) 0.0064(3)
C10 0.0153(3) 0.0140(3) 0.0160(3) 0.0035(3) 0.0044(3) 0.0044(3)
C11 0.0138(3) 0.0140(3) 0.0150(3) 0.0037(3) 0.0042(3) 0.0057(3)
C12 0.0230(4) 0.0151(3) 0.0167(3) 0.0058(3) 0.0034(3) 0.0088(3)
C13 0.0235(4) 0.0183(4) 0.0157(3) 0.0051(3) 0.0005(3) 0.0099(3)
C14 0.0143(3) 0.0155(3) 0.0148(3) 0.0029(3) 0.0029(3) 0.0060(3)
C15 0.0151(3) 0.0140(3) 0.0172(3) 0.0048(3) 0.0033(3) 0.0061(3)
C16 0.0147(3) 0.0155(3) 0.0161(3) 0.0045(3) 0.0014(3) 0.0066(3)
C17 0.0277(4) 0.0159(4) 0.0258(4) 0.0004(3) -0.0019(3) 0.0078(3)
C18 0.0132(3) 0.0129(3) 0.0163(3) 0.0044(3) 0.0040(3) 0.0052(3)
C19 0.0113(3) 0.0123(3) 0.0159(3) 0.0033(2) 0.0020(2) 0.0053(2)
C20 0.0169(3) 0.0149(3) 0.0163(3) 0.0008(3) 0.0006(3) 0.0082(3)
C21 0.0218(4) 0.0190(4) 0.0200(4) -0.0006(3) -0.0043(3) 0.0115(3)
C22 0.0259(4) 0.0185(4) 0.0193(4) 0.0049(3) 0.0005(3) 0.0122(3)
C23 0.0183(4) 0.0138(3) 0.0197(4) 0.0021(3) 0.0003(3) 0.0079(3)
C24 0.0143(3) 0.0122(3) 0.0181(3) 0.0026(3) 0.0001(3) 0.0049(3)

loop_
_atom_type_symbol
_atom_type_description
_atom_type_scat_dispersion_real
_atom_type_scat_dispersion_imag
_atom_type_scat_source
C C 0.0033 0.0016 'International Tables Vol C Tables 4.2.6.8 and 6.1.1.4'
H H 0.0000 0.0000 'International Tables Vol C Tables 4.2.6.8 and 6.1.1.4'
N N 0.0061 0.0033 'International Tables Vol C Tables 4.2.6.8 and 6.1.1.4'
O O 0.0106 0.0060 'International Tables Vol C Tables 4.2.6.8 and 6.1.1.4'

loop_
_geom_angle_atom_site_label_1
_geom_angle_atom_site_label_2
_geom_angle_atom_site_label_3
_geom_angle
C14 O1 C17 116.92(7)
C9 N1 C1 111.51(6)
C9 N1 C10 110.44(6)
C1 N1 C10 108.36(6)
C18 N2 C19 123.50(7)
C18 N2 H2N 115.9(8)
C19 N2 H2N 120.4(8)
N1 C1 C2 112.91(6)
N1 C1 C18 109.67(6)
C2 C1 C18 108.99(6)
N1 C1 H1 108.4
C2 C1 H1 108.4
C18 C1 H1 108.4
C7 C2 C3 119.41(7)
C7 C2 C1 121.76(7)
C3 C2 C1 118.82(7)
C4 C3 C2 120.83(8)
C4 C3 H3 119.6
C2 C3 H3 119.6
C3 C4 C5 119.69(8)
C3 C4 H4 120.2
C5 C4 H4 120.2
C6 C5 C4 119.83(8)
C6 C5 H5 120.1
C4 C5 H5 120.1
C5 C6 C7 120.91(8)
C5 C6 H6 119.5
C7 C6 H6 119.5
C2 C7 C6 119.24(7)
C2 C7 C8 120.00(7)
C6 C7 C8 120.69(7)
C7 C8 C9 110.05(6)
C7 C8 H8A 109.7
C9 C8 H8A 109.7
C7 C8 H8B 109.7
C9 C8 H8B 109.7
H8A C8 H8B 108.2
N1 C9 C8 109.14(6)
N1 C9 H9A 109.9
C8 C9 H9A 109.9
N1 C9 H9B 109.9
C8 C9 H9B 109.9
H9A C9 H9B 108.3
N1 C10 C11 113.18(6)
N1 C10 H10A 108.9
C11 C10 H10A 108.9
N1 C10 H10B 108.9
C11 C10 H10B 108.9
H10A C10 H10B 107.8
C16 C11 C12 117.79(7)
C16 C11 C10 121.53(7)
C12 C11 C10 120.65(7)
C13 C12 C11 121.34(8)
C13 C12 H12 119.3
C11 C12 H12 119.3
C12 C13 C14 120.14(8)
C12 C13 H13 119.9
C14 C13 H13 119.9
O1 C14 C13 115.71(7)
O1 C14 C15 124.62(7)
C13 C14 C15 119.67(7)
C14 C15 C16 119.16(7)
C14 C15 H15 120.4
C16 C15 H15 120.4
C11 C16 C15 121.84(7)
C11 C16 H16 119.1
C15 C16 H16 119.1
O1 C17 H17A 109.5
O1 C17 H17B 109.5
H17A C17 H17B 109.5
O1 C17 H17C 109.5
H17A C17 H17C 109.5
H17B C17 H17C 109.5
O2 C18 N2 123.65(7)
O2 C18 C1 121.64(7)
N2 C18 C1 114.70(7)
N2 C19 C24 108.69(6)
N2 C19 C20 112.00(6)
C24 C19 C20 110.64(7)
N2 C19 H19 108.5
C24 C19 H19 108.5
C20 C19 H19 108.5
C19 C20 C21 110.60(6)
C19 C20 H20A 109.5
C21 C20 H20A 109.5
C19 C20 H20B 109.5
C21 C20 H20B 109.5
H20A C20 H20B 108.1
C20 C21 C22 111.77(7)
C20 C21 H21A 109.3
C22 C21 H21A 109.3
C20 C21 H21B 109.3
C22 C21 H21B 109.3
H21A C21 H21B 107.9
C23 C22 C21 110.77(7)
C23 C22 H22A 109.5
C21 C22 H22A 109.5
C23 C22 H22B 109.5
C21 C22 H22B 109.5
H22A C22 H22B 108.1
C22 C23 C24 111.22(7)
C22 C23 H23A 109.4
C24 C23 H23A 109.4
C22 C23 H23B 109.4
C24 C23 H23B 109.4
H23A C23 H23B 108.0
C19 C24 C23 111.51(6)
C19 C24 H24A 109.3
C23 C24 H24A 109.3
C19 C24 H24B 109.3
C23 C24 H24B 109.3
H24A C24 H24B 108.0

loop_
_geom_bond_atom_site_label_1
_geom_bond_atom_site_label_2
_geom_bond_distance
O1 C14 1.3686(10)
O1 C17 1.4244(11)
O2 C18 1.2298(10)
N1 C9 1.4682(10)
N1 C1 1.4735(10)
N1 C10 1.4805(10)
N2 C18 1.3433(10)
N2 C19 1.4612(10)
N2 H2N 0.885(13)
C1 C2 1.5263(11)
C1 C18 1.5408(11)
C1 H1 1.0000
C2 C7 1.3996(11)
C2 C3 1.4010(11)
C3 C4 1.3900(12)
C3 H3 0.9500
C4 C5 1.3931(13)
C4 H4 0.9500
C5 C6 1.3886(12)
C5 H5 0.9500
C6 C7 1.4008(11)
C6 H6 0.9500
C7 C8 1.5059(11)
C8 C9 1.5175(11)
C8 H8A 0.9900
C8 H8B 0.9900
C9 H9A 0.9900
C9 H9B 0.9900
C10 C11 1.5067(11)
C10 H10A 0.9900
C10 H10B 0.9900
C11 C16 1.3906(11)
C11 C12 1.3963(11)
C12 C13 1.3846(12)
C12 H12 0.9500
C13 C14 1.3936(11)
C13 H13 0.9500
C14 C15 1.3943(11)
C15 C16 1.3974(11)
C15 H15 0.9500
C16 H16 0.9500
C17 H17A 0.9800
C17 H17B 0.9800
C17 H17C 0.9800
C19 C24 1.5266(11)
C19 C20 1.5283(11)
C19 H19 1.0000
C20 C21 1.5291(11)
C20 H20A 0.9900
C20 H20B 0.9900
C21 C22 1.5308(13)
C21 H21A 0.9900
C21 H21B 0.9900
C22 C23 1.5274(12)
C22 H22A 0.9900
C22 H22B 0.9900
C23 C24 1.5288(11)
C23 H23A 0.9900
C23 H23B 0.9900
C24 H24A 0.9900
C24 H24B 0.9900

loop_
_geom_hbond_atom_site_label_D
_geom_hbond_atom_site_label_H
_geom_hbond_atom_site_label_A
_geom_hbond_distance_DH
_geom_hbond_distance_HA
_geom_hbond_distance_DA
_geom_hbond_angle_DHA
N2 H2N N1 0.885(13) 2.282(13) 2.7083(9) 109.5(10)

loop_
_geom_torsion_atom_site_label_1
_geom_torsion_atom_site_label_2
_geom_torsion_atom_site_label_3
_geom_torsion_atom_site_label_4
_geom_torsion
C9 N1 C1 C2 40.38(8)
C10 N1 C1 C2 162.14(6)
C9 N1 C1 C18 162.14(6)
C10 N1 C1 C18 -76.10(7)
N1 C1 C2 C7 -4.39(10)
C18 C1 C2 C7 -126.53(8)
N1 C1 C2 C3 176.74(7)
C18 C1 C2 C3 54.61(9)
C7 C2 C3 C4 2.60(12)
C1 C2 C3 C4 -178.50(7)
C2 C3 C4 C5 -0.18(13)
C3 C4 C5 C6 -2.06(13)
C4 C5 C6 C7 1.88(13)
C3 C2 C7 C6 -2.76(12)
C1 C2 C7 C6 178.38(7)
C3 C2 C7 C8 174.18(7)
C1 C2 C7 C8 -4.68(11)
C5 C6 C7 C2 0.55(12)
C5 C6 C7 C8 -176.37(8)
C2 C7 C8 C9 -21.13(10)
C6 C7 C8 C9 155.77(7)
C1 N1 C9 C8 -68.10(8)
C10 N1 C9 C8 171.36(6)
C7 C8 C9 N1 56.48(8)
C9 N1 C10 C11 -66.17(8)
C1 N1 C10 C11 171.42(6)
N1 C10 C11 C16 -70.48(10)
N1 C10 C11 C12 111.66(8)
C16 C11 C12 C13 -1.36(12)
C10 C11 C12 C13 176.57(8)
C11 C12 C13 C14 -0.70(13)
C17 O1 C14 C13 173.56(8)
C17 O1 C14 C15 -6.58(12)
C12 C13 C14 O1 -177.80(8)
C12 C13 C14 C15 2.33(13)
O1 C14 C15 C16 178.29(7)
C13 C14 C15 C16 -1.85(12)
C12 C11 C16 C15 1.84(12)
C10 C11 C16 C15 -176.07(7)
C14 C15 C16 C11 -0.25(12)
C19 N2 C18 O2 -2.29(13)
C19 N2 C18 C1 178.85(7)
N1 C1 C18 O2 147.78(8)
C2 C1 C18 O2 -88.14(9)
N1 C1 C18 N2 -33.33(9)
C2 C1 C18 N2 90.74(8)
C18 N2 C19 C24 -162.41(7)
C18 N2 C19 C20 75.05(10)
N2 C19 C20 C21 177.74(7)
C24 C19 C20 C21 56.31(9)
C19 C20 C21 C22 -56.25(10)
C20 C21 C22 C23 55.35(10)
C21 C22 C23 C24 -54.68(10)
N2 C19 C24 C23 -179.84(6)
C20 C19 C24 C23 -56.48(9)
C22 C23 C24 C19 55.80(9)
